data_7127726
loop_
_publ_author_name
'Yang, Xin-Xue'
'Yu, Wei-Dong'
'Yi, Xiao-Yi'
'Li, Lei-Jiao'
'Liu, Chao'

_publ_section_title
;
 Monocarboxylate-driven structural growth in Calix[n]arene-polyoxotitanate
 hybrid systems: utility in hydrogen production from water.
;
_journal_issue 90
_journal_name_full 'Chemical communications (Cambridge, England)'
_journal_page_first 14035
_journal_page_last 14038
_journal_paper_doi 10.1039/d0cc05336h
_journal_volume 56
_journal_year 2020
_chemical_formula_moiety 'C104 H136 N4 O22 Ti4'
_chemical_formula_sum 'C104 H136 N4 O22 Ti4'
_chemical_formula_weight 1985.76
_space_group_crystal_system triclinic
_space_group_IT_number 2
_space_group_name_Hall '-P 1'
_space_group_name_H-M_alt 'P -1'
_atom_sites_solution_hydrogens geom
_atom_sites_solution_primary iterative
_audit_creation_date 2020-10-12
_audit_creation_method
;
Olex2 1.3
(compiled 2020.02.04 svn.rd84adfe8 for OlexSys, GUI svn.r6032)
;
_audit_update_record
;
2020-10-12 deposited with the CCDC.	2020-10-26 downloaded from the CCDC.
;
_cell_angle_alpha 103.020(6)
_cell_angle_beta 102.821(6)
_cell_angle_gamma 107.509(5)
_cell_formula_units_Z 1
_cell_length_a 14.2318(11)
_cell_length_b 14.6532(12)
_cell_length_c 18.0810(15)
_cell_measurement_reflns_used 2856
_cell_measurement_temperature 150
_cell_measurement_theta_max 28.56
_cell_measurement_theta_min 1.86
_cell_volume 3328.9(5)
_computing_cell_refinement 'CrysAlisPro 1.171.40.26a (Rigaku OD, 2018)'
_computing_data_collection 'CrysAlisPro 1.171.40.26a (Rigaku OD, 2018)'
_computing_data_reduction 'CrysAlisPro 1.171.40.26a (Rigaku OD, 2018)'
_computing_molecular_graphics 'Olex2 1.3 (Dolomanov et al., 2009)'
_computing_publication_material 'Olex2 1.3 (Dolomanov et al., 2009)'
_computing_structure_refinement 'SHELXL 2018/3 (Sheldrick, 2015)'
_computing_structure_solution 'olex2.solve 1.3 (Bourhis et al., 2015)'
_diffrn_ambient_temperature 150
_diffrn_detector 'Bruker APEX2 area detector'
_diffrn_detector_area_resol_mean 8
_diffrn_detector_type 'CCD area detector'
_diffrn_measured_fraction_theta_full 0.999
_diffrn_measured_fraction_theta_max 0.999
_diffrn_measurement_device 'three-circle diffractometer'
_diffrn_measurement_device_type 'Bruker SMART APEX CCD area detector'
_diffrn_measurement_method '\w and \f scans'
_diffrn_radiation_monochromator graphite
_diffrn_radiation_probe x-ray
_diffrn_radiation_type MoK\a
_diffrn_radiation_wavelength 0.71073
_diffrn_reflns_av_R_equivalents 0.0770
_diffrn_reflns_av_unetI/netI 0.1302
_diffrn_reflns_Laue_measured_fraction_full 0.999
_diffrn_reflns_Laue_measured_fraction_max 0.999
_diffrn_reflns_limit_h_max 17
_diffrn_reflns_limit_h_min -17
_diffrn_reflns_limit_k_max 18
_diffrn_reflns_limit_k_min -18
_diffrn_reflns_limit_l_max 22
_diffrn_reflns_limit_l_min -22
_diffrn_reflns_number 34683
_diffrn_reflns_point_group_measured_fraction_full 0.999
_diffrn_reflns_point_group_measured_fraction_max 0.999
_diffrn_reflns_theta_full 25.242
_diffrn_reflns_theta_max 25.999
_diffrn_reflns_theta_min 1.666
_diffrn_source 'sealed tube'
_diffrn_source_current 30.0
_diffrn_source_power 1.5
_diffrn_source_type 'Incoatec I\ms'
_diffrn_source_voltage 50.0
_exptl_absorpt_coefficient_mu 0.286
_exptl_absorpt_correction_T_max 1.2
_exptl_absorpt_correction_T_min 0.7
_exptl_absorpt_correction_type multi-scan
_exptl_absorpt_process_details
;
CrysAlisPro 1.171.40.26a (Rigaku Oxford Diffraction, 2018)
Empirical absorption correction using spherical harmonics,
 implemented in SCALE3 ABSPACK scaling algorithm.
;
_exptl_crystal_colour 'clear yellowish yellow'
_exptl_crystal_colour_lustre clear
_exptl_crystal_colour_modifier yellowish
_exptl_crystal_colour_primary yellow
_exptl_crystal_density_diffrn 0.991
_exptl_crystal_density_method 'not measured'
_exptl_crystal_description block
_exptl_crystal_F_000 1052
_exptl_crystal_size_max 0.6
_exptl_crystal_size_mid 0.5
_exptl_crystal_size_min 0.3
_refine_diff_density_max 0.524
_refine_diff_density_min -0.471
_refine_diff_density_rms 0.054
_refine_ls_extinction_method none
_refine_ls_goodness_of_fit_ref 0.883
_refine_ls_hydrogen_treatment constr
_refine_ls_matrix_type full
_refine_ls_number_parameters 730
_refine_ls_number_reflns 13068
_refine_ls_number_restraints 166
_refine_ls_restrained_S_all 0.896
_refine_ls_R_factor_all 0.1552
_refine_ls_R_factor_gt 0.0666
_refine_ls_shift/su_max 0.001
_refine_ls_shift/su_mean 0.000
_refine_ls_structure_factor_coef Fsqd
_refine_ls_weighting_details 'w=1/[\s^2^(Fo^2^)+(0.0898P)^2^] where P=(Fo^2^+2Fc^2^)/3'
_refine_ls_weighting_scheme calc
_refine_ls_wR_factor_gt 0.1571
_refine_ls_wR_factor_ref 0.1774
_reflns_Friedel_coverage 0.000
_reflns_number_gt 5766
_reflns_number_total 13068
_reflns_threshold_expression 'I > 2\s(I)'
_cod_data_source_file d0cc05336h2.cif
_cod_data_source_block Ti4-3
_cod_database_code 7127726
_shelx_shelxl_version_number 2018/3
_shelx_space_group_comment
;
The symmetry employed for this shelxl refinement is uniquely defined
by the following loop, which should always be used as a source of
symmetry information in preference to the above space-group names.
They are only intended as comments.
;
_shelx_estimated_absorpt_t_max 0.919
_shelx_estimated_absorpt_t_min 0.847
_olex2_refinement_description
;
1. Fixed Uiso
 At 1.2 times of:
  All C(H) groups, All C(H,H) groups
 At 1.5 times of:
  All C(H,H,H) groups
2. Restrained distances
 N42-C43
 1.45 with sigma of 0.01
 N42A-C43A
 1.45 with sigma of 0.01
 C33-C26 \\sim C33-C34 \\sim C33-C27 \\sim C33-C35 \\sim C33-C28 \\sim C33-C36
 with sigma of 0.01
 C37-C8 \\sim C37-C9 \\sim C37-C32 \\sim C37-C5 \\sim C37-C6 \\sim C37-C7
 with sigma of 0.01
 C38-C11 \\sim C38-C12 \\sim C38-C10
 with sigma of 0.01
 C1-C2 \\sim C1-C3 \\sim C1-C4
 with sigma of 0.01
 N42-C20 \\sim N42A-C20
 with sigma of 0.01
 N42-C42 \\sim N42-C43
 with sigma of 0.01
 N42A-C42A \\sim N42A-C43A
 with sigma of 0.01
3. Rigid bond restraints
 C36, C33
 with sigma for 1-2 distances of 0.01 and sigma for 1-3 distances of 0.02
 C7, C37
 with sigma for 1-2 distances of 0.01 and sigma for 1-3 distances of 0.02
 C5, C37
 with sigma for 1-2 distances of 0.01 and sigma for 1-3 distances of 0.02
 O00F, C20
 with sigma for 1-2 distances of 0.001 and sigma for 1-3 distances of 0.002
 C34, C33
 with sigma for 1-2 distances of 0.001 and sigma for 1-3 distances of 0.002
4. Uiso/Uaniso restraints and constraints
C36 \\sim C33: within 2A with sigma of 0.002 and sigma for terminal atoms of
0.001 within 2A
C7 \\sim C37: within 2A with sigma of 0.002 and sigma for terminal atoms of
0.001 within 2A
C5 \\sim C37: within 2A with sigma of 0.002 and sigma for terminal atoms of
0.001 within 2A
Uanis(C36) \\sim Ueq, Uanis(C28) \\sim Ueq, Uanis(C35) \\sim Ueq, Uanis(C27)
\\sim Ueq, Uanis(C34) \\sim Ueq, Uanis(C26) \\sim Ueq, Uanis(C8) \\sim Ueq,
Uanis(C32) \\sim Ueq, Uanis(C6) \\sim Ueq, Uanis(C7) \\sim Ueq, Uanis(C9) \\sim
Ueq, Uanis(C5) \\sim Ueq, Uanis(N42) \\sim Ueq, Uanis(C43) \\sim Ueq,
Uanis(N42A) \\sim Ueq, Uanis(C20) \\sim Ueq, Uanis(O6) \\sim Ueq, Uanis(C36)
\\sim Ueq: with sigma of 0.01 and sigma for terminal atoms of 0.02
5. Others
 Sof(C36)=Sof(H36A)=Sof(H36B)=Sof(H36C)=Sof(C35)=Sof(H35A)=Sof(H35B)=Sof(H35C)=
 Sof(C34)=Sof(H34A)=Sof(H34B)=Sof(H34C)=1-FVAR(1)
 Sof(C27)=Sof(H27A)=Sof(H27B)=Sof(H27C)=Sof(C28)=Sof(H28A)=Sof(H28B)=Sof(H28C)=
 Sof(C26)=Sof(H26A)=Sof(H26B)=Sof(H26C)=FVAR(1)
 Sof(C5)=Sof(H5A)=Sof(H5B)=Sof(H5C)=Sof(C9)=Sof(H9A)=Sof(H9B)=Sof(H9C)=Sof(C7)=
 Sof(H7A)=Sof(H7B)=Sof(H7C)=1-FVAR(2)
 Sof(C6)=Sof(H6A)=Sof(H6B)=Sof(H6C)=Sof(C32)=Sof(H32A)=Sof(H32B)=Sof(H32C)=
 Sof(C8)=Sof(H8A)=Sof(H8B)=Sof(H8C)=FVAR(2)
 Sof(H20A)=Sof(N42A)=Sof(C42A)=Sof(H42D)=Sof(H42E)=Sof(H42F)=Sof(C43A)=
 Sof(H43D)=Sof(H43E)=Sof(H43F)=1-FVAR(3)
 Sof(H20)=Sof(N42)=Sof(C42)=Sof(H42A)=Sof(H42B)=Sof(H42C)=Sof(C43)=Sof(H43A)=
 Sof(H43B)=Sof(H43C)=FVAR(3)
 Fixed Sof: H40(0.5) H40A(0.5) O1(0.5) O2(0.5) O3(0.5) O6(0.5)
6.a Secondary CH2 refined with riding coordinates:
 C00D(H00A,H00B), C00J(H00C,H00D), C00N(H00E,H00F), C19(H19A,H19B)
6.b Aromatic/amide H refined with riding coordinates:
 C15(H15), C00O(H00O), C00R(H00R), C00T(H00T), C13(H13), C30(H30), C010(H010),
 C21(H21), C23(H23), C01D(H01D), C40(H40), C40(H40A), C20(H20), C20(H20A)
6.c Idealised Me refined as rotating group:
 C2(H2A,H2B,H2C), C12(H12A,H12B,H12C), C4(H4A,H4B,H4C), C3(H3A,H3B,H3C),
 C11(H11A,H11B,H11C), C10(H10A,H10B,H10C), C01V(H01A,H01B,H01C), C01W(H01E,H01F,
 H01G), C27(H27A,H27B,H27C), C28(H28A,H28B,H28C), C26(H26A,H26B,H26C), C36(H36A,
 H36B,H36C), C35(H35A,H35B,H35C), C34(H34A,H34B,H34C), C5(H5A,H5B,H5C), C9(H9A,
 H9B,H9C), C7(H7A,H7B,H7C), C6(H6A,H6B,H6C), C32(H32A,H32B,H32C), C8(H8A,H8B,
 H8C), C42(H42A,H42B,H42C), C43(H43A,H43B,H43C), C42A(H42D,H42E,H42F),
 C43A(H43D,H43E,H43F)
;
_smtbx_masks_void_probe_radius 1.2
_smtbx_masks_void_truncation_radius 1.2
_olex2_submission_special_instructions 'No special instructions were received'

loop_
_space_group_symop_operation_xyz
'x, y, z'
'-x, -y, -z'

loop_
_atom_site_label
_atom_site_type_symbol
_atom_site_fract_x
_atom_site_fract_y
_atom_site_fract_z
_atom_site_U_iso_or_equiv
_atom_site_adp_type
_atom_site_occupancy
_atom_site_site_symmetry_order
_atom_site_calc_flag
_atom_site_refinement_flags_posn
_atom_site_refinement_flags_adp
_atom_site_refinement_flags_occupancy
_atom_site_disorder_assembly
_atom_site_disorder_group
Ti1 Ti 0.63014(5) 0.49715(5) 0.74703(4) 0.0492(2) Uani 1 1 d . . . . .
Ti2 Ti 0.80531(5) 0.54695(5) 0.66323(4) 0.0462(2) Uani 1 1 d . . . . .
O003 O 0.49968(18) 0.49493(17) 0.71137(13) 0.0439(6) Uani 1 1 d . . . . .
O004 O 0.78958(18) 0.58231(18) 0.57304(13) 0.0482(7) Uani 1 1 d . . . . .
O005 O 0.7106(2) 0.39409(19) 0.59475(15) 0.0560(7) Uani 1 1 d . . . . .
O006 O 0.5883(2) 0.36020(18) 0.65605(16) 0.0571(7) Uani 1 1 d . . . . .
O007 O 0.89959(19) 0.66888(18) 0.73377(14) 0.0502(7) Uani 1 1 d . . . . .
O008 O 0.67768(18) 0.60865(18) 0.83372(15) 0.0547(7) Uani 1 1 d . . . . .
O009 O 0.6921(2) 0.5570(2) 0.68577(19) 0.0880(11) Uani 1 1 d . . . . .
C00A C 0.6856(3) 0.7010(3) 0.87410(19) 0.0377(9) Uani 1 1 d . . . . .
C00B C 0.9523(2) 0.8211(3) 0.7005(2) 0.0382(9) Uani 1 1 d . . . . .
C00C C 0.5973(3) 0.7135(3) 0.88882(19) 0.0387(9) Uani 1 1 d . . . . .
C00D C 0.3993(3) 0.4761(2) 0.5527(2) 0.0399(9) Uani 1 1 d . . . . .
H00A H 0.465608 0.465435 0.566615 0.048 Uiso 1 1 calc R U . . .
H00B H 0.396053 0.502808 0.506900 0.048 Uiso 1 1 calc R U . . .
C00E C 0.3964(3) 0.5523(2) 0.6232(2) 0.0377(9) Uani 1 1 d . . . . .
O00F O 0.9228(2) 0.4981(2) 0.6377(2) 0.0958(11) Uani 1 1 d . U . . .
C00H C 0.4407(3) 0.6234(3) 0.7669(2) 0.0386(9) Uani 1 1 d . . . . .
C25 C 0.9192(3) 0.7689(3) 0.7521(2) 0.0416(9) Uani 1 1 d . . . . .
C00J C 0.8750(3) 0.7690(3) 0.8816(2) 0.0417(9) Uani 1 1 d . . . . .
H00C H 0.860022 0.696170 0.859025 0.050 Uiso 1 1 calc R U . . .
H00D H 0.934482 0.795621 0.931224 0.050 Uiso 1 1 calc R U . . .
C15 C 0.6841(3) 0.6941(3) 0.4325(2) 0.0458(10) Uani 1 1 d . . . . .
H15 H 0.622468 0.677976 0.390429 0.055 Uiso 1 1 calc R U . . .
C17 C 0.7814(3) 0.6484(3) 0.53303(19) 0.0357(8) Uani 1 1 d . . . . .
C31 C 0.7810(3) 0.7814(3) 0.90324(19) 0.0378(9) Uani 1 1 d . . . . .
C00N C 0.4918(3) 0.6298(3) 0.85161(19) 0.0414(9) Uani 1 1 d . . . . .
H00E H 0.446694 0.641139 0.884391 0.050 Uiso 1 1 calc R U . . .
H00F H 0.499241 0.564788 0.851746 0.050 Uiso 1 1 calc R U . . .
C00O C 0.3472(3) 0.6179(3) 0.6125(2) 0.0476(10) Uani 1 1 d . . . . .
H00O H 0.315205 0.615597 0.559724 0.057 Uiso 1 1 calc R U . . .
C19 C 0.9607(3) 0.7666(3) 0.6220(2) 0.0424(9) Uani 1 1 d . . . . .
H19A H 1.020795 0.810076 0.611170 0.051 Uiso 1 1 calc R U . . .
H19B H 0.972561 0.704371 0.625825 0.051 Uiso 1 1 calc R U . . .
C00Q C 0.4459(3) 0.5558(3) 0.7002(2) 0.0390(9) Uani 1 1 d . . . . .
C00R C 0.3892(3) 0.6878(3) 0.7531(2) 0.0492(10) Uani 1 1 d . . . . .
H00R H 0.385798 0.733615 0.797974 0.059 Uiso 1 1 calc R U . . .
C14 C 0.7639(3) 0.7867(3) 0.4519(2) 0.0508(10) Uani 1 1 d . . . . .
C00T C 0.6068(3) 0.8075(3) 0.9349(2) 0.0449(9) Uani 1 1 d . . . . .
H00T H 0.546500 0.816394 0.944169 0.054 Uiso 1 1 calc R U . . .
C13 C 0.8536(3) 0.8063(3) 0.5122(2) 0.0471(10) Uani 1 1 d . . . . .
H13 H 0.910370 0.867849 0.525192 0.057 Uiso 1 1 calc R U . . .
C24 C 0.9067(3) 0.8214(3) 0.8221(2) 0.0406(9) Uani 1 1 d . . . . .
C18 C 0.8638(3) 0.7397(3) 0.55444(19) 0.0382(9) Uani 1 1 d . . . . .
C00X C 0.3424(3) 0.6888(3) 0.6776(2) 0.0539(11) Uani 1 1 d . . . . .
O00Y O 0.5718(3) 0.3973(3) 0.80659(18) 0.1096(14) Uani 1 1 d . . . . .
C30 C 0.7864(3) 0.8720(3) 0.9514(2) 0.0469(10) Uani 1 1 d . . . . .
H30 H 0.852075 0.925517 0.974428 0.056 Uiso 1 1 calc R U . . .
C010 C 0.6283(4) 0.3405(3) 0.6028(3) 0.0579(11) Uani 1 1 d . . . . .
H010 H 0.591808 0.276588 0.562966 0.070 Uiso 1 1 calc R U . . .
C29 C 0.7007(3) 0.8894(3) 0.9682(2) 0.0452(9) Uani 1 1 d . . . . .
C21 C 0.9740(3) 0.9225(3) 0.7206(2) 0.0537(11) Uani 1 1 d . . . . .
H21 H 0.998602 0.957150 0.686011 0.064 Uiso 1 1 calc R U . . .
C22 C 0.9620(3) 0.9782(3) 0.7892(2) 0.0568(11) Uani 1 1 d . . . . .
C37 C 0.7073(3) 0.9912(3) 1.0179(2) 0.0602(11) Uani 1 1 d D U . . .
C23 C 0.9289(3) 0.9235(3) 0.8382(2) 0.0511(10) Uani 1 1 d . . . . .
H23 H 0.920922 0.958789 0.886001 0.061 Uiso 1 1 calc R U . . .
C33 C 0.7525(3) 0.8602(3) 0.4051(3) 0.0697(13) Uani 1 1 d D U . . .
C38 C 0.2905(4) 0.7642(3) 0.6673(3) 0.0748(14) Uani 1 1 d D . . . .
N019 N 0.5255(4) 0.2527(3) 0.8371(3) 0.1036(16) Uani 1 1 d . . . . .
C1 C 0.9901(4) 1.0913(3) 0.8082(3) 0.0764(15) Uani 1 1 d D . . . .
C01D C 0.5713(5) 0.3100(4) 0.8003(3) 0.0928(17) Uani 1 1 d . . . . .
H01D H 0.606346 0.284468 0.766688 0.111 Uiso 1 1 calc R U . . .
C2 C 0.9453(6) 1.1183(5) 0.7363(3) 0.146(3) Uani 1 1 d D . . . .
H2A H 0.972474 1.095220 0.693327 0.220 Uiso 1 1 calc R U . . .
H2B H 0.964811 1.191534 0.750630 0.220 Uiso 1 1 calc R U . . .
H2C H 0.869614 1.085590 0.718182 0.220 Uiso 1 1 calc R U . . .
C12 C 0.2141(5) 0.7618(5) 0.7171(3) 0.133(3) Uani 1 1 d D . . . .
H12A H 0.157684 0.695630 0.696323 0.200 Uiso 1 1 calc R U . . .
H12B H 0.185421 0.814160 0.713146 0.200 Uiso 1 1 calc R U . . .
H12C H 0.251174 0.774155 0.773111 0.200 Uiso 1 1 calc R U . . .
C4 C 1.1087(5) 1.1412(4) 0.8335(4) 0.126(2) Uani 1 1 d D . . . .
H4A H 1.139303 1.129505 0.883007 0.188 Uiso 1 1 calc R U . . .
H4B H 1.128626 1.213845 0.842422 0.188 Uiso 1 1 calc R U . . .
H4C H 1.133969 1.112098 0.791321 0.188 Uiso 1 1 calc R U . . .
C3 C 0.9548(5) 1.1345(4) 0.8759(3) 0.125(2) Uani 1 1 d D . . . .
H3A H 0.882373 1.093315 0.866844 0.187 Uiso 1 1 calc R U . . .
H3B H 0.960949 1.203702 0.878752 0.187 Uiso 1 1 calc R U . . .
H3C H 0.998246 1.134549 0.926293 0.187 Uiso 1 1 calc R U . . .
C11 C 0.2243(5) 0.7392(5) 0.5831(3) 0.133(3) Uani 1 1 d D . . . .
H11A H 0.268587 0.749339 0.548815 0.200 Uiso 1 1 calc R U . . .
H11B H 0.184450 0.783237 0.581186 0.200 Uiso 1 1 calc R U . . .
H11C H 0.176612 0.668742 0.564069 0.200 Uiso 1 1 calc R U . . .
C10 C 0.3681(5) 0.8697(4) 0.7043(5) 0.166(3) Uani 1 1 d D . . . .
H10A H 0.410812 0.877271 0.757510 0.250 Uiso 1 1 calc R U . . .
H10B H 0.331759 0.916941 0.708900 0.250 Uiso 1 1 calc R U . . .
H10C H 0.412459 0.884180 0.670698 0.250 Uiso 1 1 calc R U . . .
C01V C 0.4682(6) 0.2843(5) 0.8884(4) 0.135(3) Uani 1 1 d . . . . .
H01A H 0.471039 0.352264 0.889692 0.203 Uiso 1 1 calc R U . . .
H01B H 0.499154 0.284407 0.942575 0.203 Uiso 1 1 calc R U . . .
H01C H 0.395847 0.237391 0.867539 0.203 Uiso 1 1 calc R U . . .
C01W C 0.5299(6) 0.1510(4) 0.8255(4) 0.142(3) Uani 1 1 d . . . . .
H01E H 0.460595 0.099986 0.795736 0.213 Uiso 1 1 calc R U . . .
H01F H 0.554024 0.142279 0.877618 0.213 Uiso 1 1 calc R U . . .
H01G H 0.577924 0.143400 0.795345 0.213 Uiso 1 1 calc R U . . .
C27 C 0.6559(6) 0.8812(6) 0.4071(5) 0.102(3) Uani 0.823(7) 1 d D U P A 1
H27A H 0.594950 0.819372 0.378096 0.153 Uiso 0.823(7) 1 calc R U P A 1
H27B H 0.652521 0.933212 0.381815 0.153 Uiso 0.823(7) 1 calc R U P A 1
H27C H 0.657326 0.904861 0.462673 0.153 Uiso 0.823(7) 1 calc R U P A 1
C28 C 0.8483(6) 0.9534(5) 0.4303(6) 0.132(4) Uani 0.823(7) 1 d D U P A 1
H28A H 0.864789 0.989434 0.487004 0.198 Uiso 0.823(7) 1 calc R U P A 1
H28B H 0.836259 0.997243 0.398495 0.198 Uiso 0.823(7) 1 calc R U P A 1
H28C H 0.906442 0.934479 0.421761 0.198 Uiso 0.823(7) 1 calc R U P A 1
C26 C 0.7346(6) 0.8066(5) 0.3164(3) 0.099(3) Uani 0.823(7) 1 d D U P A 1
H26A H 0.796754 0.793568 0.310797 0.148 Uiso 0.823(7) 1 calc R U P A 1
H26B H 0.720425 0.849513 0.284454 0.148 Uiso 0.823(7) 1 calc R U P A 1
H26C H 0.675389 0.742513 0.297774 0.148 Uiso 0.823(7) 1 calc R U P A 1
C36 C 0.8392(16) 0.887(2) 0.3693(17) 0.0699(15) Uani 0.177(7) 1 d D U P A 2
H36A H 0.904230 0.929385 0.411935 0.105 Uiso 0.177(7) 1 calc R U P A 2
H36B H 0.823643 0.922685 0.331658 0.105 Uiso 0.177(7) 1 calc R U P A 2
H36C H 0.846099 0.824584 0.341139 0.105 Uiso 0.177(7) 1 calc R U P A 2
C35 C 0.777(3) 0.9550(15) 0.4734(10) 0.096(11) Uani 0.177(7) 1 d D U P A 2
H35A H 0.727084 0.941076 0.503280 0.144 Uiso 0.177(7) 1 calc R U P A 2
H35B H 0.770912 1.009340 0.451730 0.144 Uiso 0.177(7) 1 calc R U P A 2
H35C H 0.847143 0.975430 0.509222 0.144 Uiso 0.177(7) 1 calc R U P A 2
C34 C 0.6489(15) 0.834(3) 0.344(2) 0.098(10) Uani 0.177(7) 1 d D U P A 2
H34A H 0.633340 0.895245 0.346765 0.146 Uiso 0.177(7) 1 calc R U P A 2
H34B H 0.594797 0.785103 0.355919 0.146 Uiso 0.177(7) 1 calc R U P A 2
H34C H 0.651438 0.804963 0.290688 0.146 Uiso 0.177(7) 1 calc R U P A 2
C16 C 0.6909(3) 0.6249(3) 0.4719(2) 0.0376(9) Uani 1 1 d . . . . .
C40 C 0.8257(6) 0.4524(5) 0.8005(4) 0.127(2) Uani 1 1 d . . . . .
H40 H 0.865565 0.426863 0.833845 0.152 Uiso 0.5 1 calc R U P B 1
H40A H 0.858900 0.498495 0.853030 0.152 Uiso 0.5 1 calc R U P C 2
O1 O 0.7434(4) 0.4508(4) 0.8132(3) 0.0471(14) Uani 0.5 1 d . . P D 1
O2 O 0.8664(4) 0.4832(4) 0.7489(3) 0.0479(14) Uani 0.5 1 d . . P D 1
O3 O 0.7746(4) 0.4917(4) 0.7512(3) 0.0582(15) Uani 0.5 1 d . . P D 2
O6 O 0.8449(9) 0.3484(10) 0.7932(8) 0.210(5) Uani 0.5 1 d . U P D 2
C5 C 0.764(3) 1.005(2) 1.1045(8) 0.0605(14) Uani 0.133(6) 1 d D U P E 2
H5A H 0.731825 0.944626 1.118457 0.091 Uiso 0.133(6) 1 calc R U P E 2
H5B H 0.760992 1.063866 1.140304 0.091 Uiso 0.133(6) 1 calc R U P E 2
H5C H 0.837179 1.014236 1.110102 0.091 Uiso 0.133(6) 1 calc R U P E 2
C9 C 0.6050(19) 1.000(3) 1.024(3) 0.100(15) Uani 0.133(6) 1 d D U P E 2
H9A H 0.553562 0.971147 0.970578 0.150 Uiso 0.133(6) 1 calc R U P E 2
H9B H 0.615440 1.070981 1.045764 0.150 Uiso 0.133(6) 1 calc R U P E 2
H9C H 0.580286 0.962965 1.059037 0.150 Uiso 0.133(6) 1 calc R U P E 2
C7 C 0.796(2) 1.076(2) 1.012(2) 0.0603(14) Uani 0.133(6) 1 d D U P E 2
H7A H 0.859691 1.061910 1.023728 0.090 Uiso 0.133(6) 1 calc R U P E 2
H7B H 0.805985 1.139952 1.050085 0.090 Uiso 0.133(6) 1 calc R U P E 2
H7C H 0.778832 1.080697 0.957512 0.090 Uiso 0.133(6) 1 calc R U P E 2
C6 C 0.8176(4) 1.0679(4) 1.0581(4) 0.090(2) Uani 0.867(6) 1 d D U P E 1
H6A H 0.857347 1.041713 1.093606 0.135 Uiso 0.867(6) 1 calc R U P E 1
H6B H 0.815935 1.131148 1.089316 0.135 Uiso 0.867(6) 1 calc R U P E 1
H6C H 0.850478 1.080336 1.017255 0.135 Uiso 0.867(6) 1 calc R U P E 1
C32 C 0.6593(6) 0.9784(4) 1.0839(4) 0.097(3) Uani 0.867(6) 1 d D U P E 1
H32A H 0.588490 0.928049 1.060442 0.146 Uiso 0.867(6) 1 calc R U P E 1
H32B H 0.657447 1.042920 1.112219 0.146 Uiso 0.867(6) 1 calc R U P E 1
H32C H 0.700827 0.955840 1.121418 0.146 Uiso 0.867(6) 1 calc R U P E 1
C8 C 0.6436(5) 1.0317(4) 0.9636(4) 0.106(3) Uani 0.867(6) 1 d D U P E 1
H8A H 0.671949 1.039356 0.919657 0.160 Uiso 0.867(6) 1 calc R U P E 1
H8B H 0.646654 1.097390 0.994393 0.160 Uiso 0.867(6) 1 calc R U P E 1
H8C H 0.571381 0.984509 0.941775 0.160 Uiso 0.867(6) 1 calc R U P E 1
C20 C 0.9361(6) 0.4206(5) 0.6347(4) 0.122(2) Uani 1 1 d D U . . .
H20 H 0.883354 0.375828 0.647735 0.146 Uiso 0.599(9) 1 calc R U P F 1
H20A H 0.890423 0.364060 0.642670 0.146 Uiso 0.401(9) 1 calc R U P F 2
N42 N 1.0016(7) 0.3805(6) 0.6187(6) 0.090(3) Uani 0.599(9) 1 d D U P F 1
C42 C 0.9993(8) 0.2839(6) 0.6071(5) 0.098(4) Uani 0.599(9) 1 d D . P F 1
H42A H 1.053995 0.283159 0.650606 0.147 Uiso 0.599(9) 1 calc R U P F 1
H42B H 1.010762 0.259503 0.556021 0.147 Uiso 0.599(9) 1 calc R U P F 1
H42C H 0.931667 0.239983 0.606482 0.147 Uiso 0.599(9) 1 calc R U P F 1
C43 C 1.0897(10) 0.4586(9) 0.6217(8) 0.093(4) Uani 0.599(9) 1 d D U P F 1
H43A H 1.087011 0.460460 0.567498 0.139 Uiso 0.599(9) 1 calc R U P F 1
H43B H 1.152083 0.446944 0.645909 0.139 Uiso 0.599(9) 1 calc R U P F 1
H43C H 1.091687 0.523003 0.653984 0.139 Uiso 0.599(9) 1 calc R U P F 1
N42A N 1.0250(14) 0.425(2) 0.6182(13) 0.127(7) Uani 0.401(9) 1 d D U P F 2
C42A C 1.1252(16) 0.410(2) 0.6495(17) 0.207(14) Uani 0.401(9) 1 d D . P F 2
H42D H 1.153329 0.441879 0.707502 0.310 Uiso 0.401(9) 1 calc R U P F 2
H42E H 1.175465 0.440365 0.624323 0.310 Uiso 0.401(9) 1 calc R U P F 2
H42F H 1.111798 0.337595 0.636751 0.310 Uiso 0.401(9) 1 calc R U P F 2
C43A C 1.0605(13) 0.4577(12) 0.5532(11) 0.108(7) Uani 0.401(9) 1 d D . P F 2
H43D H 1.001743 0.430769 0.503948 0.163 Uiso 0.401(9) 1 calc R U P F 2
H43E H 1.114624 0.432307 0.544058 0.163 Uiso 0.401(9) 1 calc R U P F 2
H43F H 1.088409 0.531514 0.568946 0.163 Uiso 0.401(9) 1 calc R U P F 2

loop_
_atom_site_aniso_label
_atom_site_aniso_U_11
_atom_site_aniso_U_22
_atom_site_aniso_U_33
_atom_site_aniso_U_23
_atom_site_aniso_U_13
_atom_site_aniso_U_12
Ti1 0.0422(4) 0.0393(4) 0.0589(5) 0.0045(3) 0.0100(4) 0.0175(3)
Ti2 0.0570(5) 0.0411(4) 0.0422(4) 0.0128(3) 0.0199(4) 0.0173(3)
O003 0.0413(15) 0.0459(16) 0.0458(15) 0.0114(12) 0.0120(12) 0.0214(12)
O004 0.0531(17) 0.0473(16) 0.0422(14) 0.0191(12) 0.0096(12) 0.0159(13)
O005 0.0636(19) 0.0473(17) 0.0583(17) 0.0114(13) 0.0318(15) 0.0169(15)
O006 0.0594(19) 0.0425(16) 0.0668(19) 0.0088(13) 0.0307(16) 0.0135(13)
O007 0.0635(18) 0.0401(16) 0.0452(15) 0.0099(12) 0.0255(13) 0.0130(13)
O008 0.0428(16) 0.0426(16) 0.0653(18) -0.0024(13) 0.0140(13) 0.0135(13)
O009 0.087(2) 0.0406(17) 0.122(3) -0.0107(17) 0.075(2) 0.0006(16)
C00A 0.046(2) 0.035(2) 0.035(2) 0.0083(16) 0.0160(18) 0.0181(19)
C00B 0.027(2) 0.041(2) 0.039(2) 0.0066(17) 0.0111(16) 0.0050(17)
C00C 0.044(2) 0.041(2) 0.035(2) 0.0155(17) 0.0171(18) 0.0150(19)
C00D 0.035(2) 0.041(2) 0.041(2) 0.0125(17) 0.0140(17) 0.0094(17)
C00E 0.036(2) 0.031(2) 0.040(2) 0.0069(16) 0.0120(17) 0.0080(17)
O00F 0.064(2) 0.061(2) 0.145(3) 0.011(2) 0.008(2) 0.0330(17)
C00H 0.025(2) 0.040(2) 0.048(2) 0.0133(18) 0.0129(17) 0.0065(17)
C25 0.026(2) 0.048(2) 0.042(2) 0.0082(18) 0.0067(17) 0.0091(17)
C00J 0.039(2) 0.044(2) 0.036(2) 0.0070(17) 0.0107(17) 0.0138(18)
C15 0.041(2) 0.045(2) 0.045(2) 0.0145(18) 0.0075(18) 0.0106(19)
C17 0.042(2) 0.040(2) 0.0318(19) 0.0114(16) 0.0201(18) 0.0182(18)
C31 0.037(2) 0.040(2) 0.036(2) 0.0103(16) 0.0108(17) 0.0149(18)
C00N 0.042(2) 0.044(2) 0.040(2) 0.0130(17) 0.0189(18) 0.0157(18)
C00O 0.042(2) 0.039(2) 0.049(2) 0.0108(18) 0.0020(19) 0.0094(18)
C19 0.029(2) 0.051(2) 0.046(2) 0.0152(18) 0.0185(18) 0.0098(18)
C00Q 0.033(2) 0.037(2) 0.046(2) 0.0139(17) 0.0156(18) 0.0069(17)
C00R 0.045(2) 0.047(2) 0.047(2) 0.0030(18) 0.009(2) 0.019(2)
C14 0.051(3) 0.050(3) 0.055(3) 0.025(2) 0.017(2) 0.016(2)
C00T 0.038(2) 0.054(3) 0.042(2) 0.0124(19) 0.0163(18) 0.015(2)
C13 0.043(2) 0.042(2) 0.050(2) 0.0128(19) 0.018(2) 0.0047(18)
C24 0.035(2) 0.038(2) 0.039(2) 0.0085(17) 0.0075(17) 0.0064(17)
C18 0.038(2) 0.042(2) 0.035(2) 0.0105(17) 0.0169(17) 0.0131(18)
C00X 0.053(3) 0.043(2) 0.058(3) 0.006(2) 0.005(2) 0.023(2)
O00Y 0.220(4) 0.058(2) 0.060(2) 0.0263(17) 0.033(2) 0.067(3)
C30 0.046(2) 0.043(2) 0.044(2) 0.0096(18) 0.0146(19) 0.0083(19)
C010 0.064(3) 0.036(2) 0.061(3) 0.004(2) 0.017(2) 0.012(2)
C29 0.050(3) 0.050(2) 0.041(2) 0.0108(18) 0.0196(19) 0.024(2)
C21 0.052(3) 0.049(3) 0.048(2) 0.0117(19) 0.020(2) 0.001(2)
C22 0.062(3) 0.048(3) 0.047(2) 0.005(2) 0.017(2) 0.010(2)
C37 0.060(3) 0.046(2) 0.071(3) 0.005(2) 0.026(2) 0.020(2)
C23 0.059(3) 0.050(3) 0.036(2) 0.0062(18) 0.021(2) 0.011(2)
C33 0.068(3) 0.064(3) 0.081(3) 0.041(3) 0.020(2) 0.018(2)
C38 0.073(3) 0.060(3) 0.090(4) 0.017(3) 0.008(3) 0.041(3)
N019 0.165(5) 0.061(3) 0.088(3) 0.037(3) 0.020(3) 0.049(3)
C1 0.120(5) 0.043(3) 0.066(3) 0.014(2) 0.043(3) 0.023(3)
C01D 0.138(5) 0.067(4) 0.062(3) 0.020(3) 0.004(3) 0.042(3)
C2 0.272(9) 0.090(5) 0.091(4) 0.038(4) 0.047(5) 0.084(5)
C12 0.146(6) 0.177(7) 0.099(5) 0.018(4) 0.018(4) 0.124(5)
C4 0.139(6) 0.060(4) 0.147(6) 0.019(4) 0.052(5) -0.001(4)
C3 0.213(7) 0.059(4) 0.117(5) 0.016(3) 0.096(5) 0.048(4)
C11 0.208(7) 0.168(6) 0.071(4) 0.030(4) 0.017(4) 0.158(6)
C10 0.161(7) 0.051(4) 0.234(8) 0.029(4) -0.028(6) 0.042(4)
C01V 0.204(8) 0.109(5) 0.109(5) 0.047(4) 0.049(5) 0.069(5)
C01W 0.184(7) 0.075(4) 0.166(6) 0.057(4) 0.026(5) 0.053(4)
C27 0.124(6) 0.102(6) 0.126(7) 0.079(5) 0.050(5) 0.065(5)
C28 0.120(6) 0.085(6) 0.147(8) 0.086(6) -0.019(5) -0.015(4)
C26 0.108(6) 0.125(6) 0.082(5) 0.064(4) 0.033(4) 0.043(5)
C36 0.068(3) 0.064(3) 0.081(3) 0.041(3) 0.020(3) 0.017(3)
C35 0.12(2) 0.115(18) 0.089(16) 0.081(15) 0.025(13) 0.057(14)
C34 0.086(13) 0.100(18) 0.099(17) 0.051(15) 0.005(9) 0.027(13)
C16 0.039(2) 0.038(2) 0.036(2) 0.0072(16) 0.0156(18) 0.0135(17)
C40 0.143(7) 0.083(5) 0.121(6) 0.011(4) -0.004(5) 0.046(5)
O1 0.033(3) 0.065(4) 0.068(4) 0.037(3) 0.028(3) 0.031(3)
O2 0.053(4) 0.069(4) 0.050(3) 0.038(3) 0.035(3) 0.034(3)
O3 0.061(4) 0.069(4) 0.052(3) 0.028(3) 0.012(3) 0.032(3)
O6 0.206(10) 0.229(11) 0.292(12) 0.164(10) 0.085(9) 0.146(9)
C5 0.060(3) 0.046(3) 0.071(3) 0.004(2) 0.026(3) 0.020(2)
C9 0.11(2) 0.10(2) 0.10(2) 0.025(16) 0.038(16) 0.059(17)
C7 0.060(3) 0.046(3) 0.071(3) 0.004(2) 0.026(3) 0.020(2)
C6 0.071(4) 0.048(3) 0.113(6) -0.020(3) 0.014(4) 0.013(3)
C32 0.108(6) 0.075(4) 0.092(5) -0.012(3) 0.050(4) 0.027(4)
C8 0.133(6) 0.070(4) 0.110(5) 0.010(4) 0.012(4) 0.062(4)
C20 0.182(6) 0.128(4) 0.123(4) 0.055(4) 0.068(4) 0.126(5)
N42 0.114(7) 0.074(6) 0.095(5) 0.017(4) 0.026(5) 0.066(5)
C42 0.167(11) 0.081(7) 0.106(7) 0.037(5) 0.075(7) 0.100(7)
C43 0.102(9) 0.091(8) 0.114(10) 0.042(7) 0.052(8) 0.057(7)
N42A 0.127(11) 0.125(11) 0.148(11) 0.031(8) 0.022(8) 0.098(9)
C42A 0.19(3) 0.34(4) 0.24(3) 0.21(3) 0.10(2) 0.18(3)
C43A 0.083(11) 0.095(11) 0.136(16) 0.003(11) 0.061(11) 0.022(9)

loop_
_atom_type_symbol
_atom_type_description
_atom_type_scat_dispersion_real
_atom_type_scat_dispersion_imag
_atom_type_scat_source
C C 0.0033 0.0016 'International Tables Vol C Tables 4.2.6.8 and 6.1.1.4'
O O 0.0106 0.0060 'International Tables Vol C Tables 4.2.6.8 and 6.1.1.4'
Ti Ti 0.2776 0.4457 'International Tables Vol C Tables 4.2.6.8 and 6.1.1.4'
N N 0.0061 0.0033 'International Tables Vol C Tables 4.2.6.8 and 6.1.1.4'
H H 0.0000 0.0000 'International Tables Vol C Tables 4.2.6.8 and 6.1.1.4'

loop_
_geom_angle_atom_site_label_1
_geom_angle_atom_site_label_2
_geom_angle_atom_site_label_3
_geom_angle
_geom_angle_site_symmetry_1
_geom_angle_site_symmetry_3
_geom_angle_publ_flag
O003 Ti1 Ti2 126.31(8) . . ?
O003 Ti1 O006 89.42(11) . . ?
O003 Ti1 O008 97.15(11) . . ?
O003 Ti1 O00Y 87.13(14) . . ?
O003 Ti1 O1 152.52(16) . . ?
O003 Ti1 O3 162.48(16) . . ?
O006 Ti1 Ti2 77.30(8) . . ?
O006 Ti1 O1 85.96(16) . . ?
O008 Ti1 Ti2 102.09(8) . . ?
O008 Ti1 O006 172.07(12) . . ?
O008 Ti1 O00Y 94.71(12) . . ?
O008 Ti1 O1 86.17(17) . . ?
O008 Ti1 O3 95.22(17) . . ?
O009 Ti1 Ti2 26.99(11) . . ?
O009 Ti1 O003 101.83(14) . . ?
O009 Ti1 O006 86.55(11) . . ?
O009 Ti1 O008 96.40(12) . . ?
O009 Ti1 O00Y 164.72(14) . . ?
O009 Ti1 O1 104.90(18) . . ?
O009 Ti1 O3 64.37(19) . . ?
O00Y Ti1 Ti2 139.32(11) . . ?
O00Y Ti1 O006 81.13(12) . . ?
O00Y Ti1 O1 65.40(18) . . ?
O1 Ti1 Ti2 78.95(13) . . ?
O3 Ti1 Ti2 38.13(14) . . ?
O3 Ti1 O006 79.38(17) . . ?
O3 Ti1 O00Y 104.19(19) . . ?
O004 Ti2 Ti1 124.09(8) . . ?
O004 Ti2 O005 90.12(11) . . ?
O004 Ti2 O007 98.41(11) . . ?
O004 Ti2 O00F 88.91(13) . . ?
O004 Ti2 O2 156.22(16) . . ?
O004 Ti2 O3 162.20(18) . . ?
O005 Ti2 Ti1 77.49(7) . . ?
O005 Ti2 O2 84.55(16) . . ?
O007 Ti2 Ti1 102.10(8) . . ?
O007 Ti2 O005 169.71(11) . . ?
O007 Ti2 O00F 92.63(12) . . ?
O007 Ti2 O2 85.33(16) . . ?
O007 Ti2 O3 93.09(17) . . ?
O009 Ti2 Ti1 26.93(11) . . ?
O009 Ti2 O004 99.32(14) . . ?
O009 Ti2 O005 86.44(11) . . ?
O009 Ti2 O007 97.76(12) . . ?
O009 Ti2 O00F 165.62(14) . . ?
O009 Ti2 O2 103.45(18) . . ?
O009 Ti2 O3 65.5(2) . . ?
O00F Ti2 Ti1 140.43(10) . . ?
O00F Ti2 O005 81.74(11) . . ?
O00F Ti2 O2 67.40(17) . . ?
O2 Ti2 Ti1 77.34(14) . . ?
O3 Ti2 Ti1 39.35(17) . . ?
O3 Ti2 O005 80.06(17) . . ?
O3 Ti2 O00F 104.2(2) . . ?
C00Q O003 Ti1 142.3(2) . . ?
C17 O004 Ti2 152.0(2) . . ?
C010 O005 Ti2 127.2(3) . . ?
C010 O006 Ti1 129.0(2) . . ?
C25 O007 Ti2 141.2(2) . . ?
C00A O008 Ti1 154.8(2) . . ?
Ti1 O009 Ti2 126.1(2) . . ?
O008 C00A C00C 118.4(3) . . ?
O008 C00A C31 120.5(3) . . ?
C00C C00A C31 121.0(3) . . ?
C25 C00B C19 121.3(3) . . ?
C21 C00B C25 119.3(3) . . ?
C21 C00B C19 119.4(3) . . ?
C00A C00C C00N 121.5(3) . . ?
C00T C00C C00A 118.5(3) . . ?
C00T C00C C00N 119.8(3) . . ?
H00A C00D H00B 107.9 . . ?
C00E C00D H00A 109.3 . . ?
C00E C00D H00B 109.3 . . ?
C00E C00D C16 111.8(3) . 2_666 ?
C16 C00D H00A 109.3 2_666 . ?
C16 C00D H00B 109.3 2_666 . ?
C00O C00E C00D 121.2(3) . . ?
C00O C00E C00Q 120.0(3) . . ?
C00Q C00E C00D 118.8(3) . . ?
C20 O00F Ti2 131.7(5) . . ?
C00Q C00H C00N 122.1(3) . . ?
C00R C00H C00N 119.8(3) . . ?
C00R C00H C00Q 118.0(3) . . ?
O007 C25 C00B 119.8(3) . . ?
O007 C25 C24 120.8(3) . . ?
C24 C25 C00B 119.4(3) . . ?
H00C C00J H00D 107.5 . . ?
C31 C00J H00C 108.5 . . ?
C31 C00J H00D 108.5 . . ?
C31 C00J C24 115.0(3) . . ?
C24 C00J H00C 108.5 . . ?
C24 C00J H00D 108.5 . . ?
C14 C15 H15 118.7 . . ?
C16 C15 H15 118.7 . . ?
C16 C15 C14 122.7(4) . . ?
O004 C17 C18 119.2(3) . . ?
O004 C17 C16 119.7(3) . . ?
C16 C17 C18 121.1(3) . . ?
C00A C31 C00J 120.6(3) . . ?
C30 C31 C00A 117.7(3) . . ?
C30 C31 C00J 121.7(3) . . ?
C00C C00N C00H 112.4(3) . . ?
C00C C00N H00E 109.1 . . ?
C00C C00N H00F 109.1 . . ?
C00H C00N H00E 109.1 . . ?
C00H C00N H00F 109.1 . . ?
H00E C00N H00F 107.9 . . ?
C00E C00O H00O 119.0 . . ?
C00E C00O C00X 122.0(4) . . ?
C00X C00O H00O 119.0 . . ?
C00B C19 H19A 109.4 . . ?
C00B C19 H19B 109.4 . . ?
H19A C19 H19B 108.0 . . ?
C18 C19 C00B 111.2(3) . . ?
C18 C19 H19A 109.4 . . ?
C18 C19 H19B 109.4 . . ?
O003 C00Q C00E 120.4(3) . . ?
O003 C00Q C00H 119.8(3) . . ?
C00E C00Q C00H 119.8(3) . . ?
C00H C00R H00R 118.2 . . ?
C00X C00R C00H 123.7(4) . . ?
C00X C00R H00R 118.2 . . ?
C15 C14 C33 120.3(4) . . ?
C13 C14 C15 116.9(3) . . ?
C13 C14 C33 122.7(3) . . ?
C00C C00T H00T 118.5 . . ?
C00C C00T C29 123.0(4) . . ?
C29 C00T H00T 118.5 . . ?
C14 C13 H13 118.7 . . ?
C14 C13 C18 122.6(3) . . ?
C18 C13 H13 118.7 . . ?
C25 C24 C00J 121.4(3) . . ?
C23 C24 C25 118.3(3) . . ?
C23 C24 C00J 120.2(3) . . ?
C17 C18 C19 121.2(3) . . ?
C13 C18 C17 118.1(3) . . ?
C13 C18 C19 120.7(3) . . ?
C00O C00X C38 122.9(4) . . ?
C00R C00X C00O 116.4(4) . . ?
C00R C00X C38 120.7(4) . . ?
C01D O00Y Ti1 129.9(4) . . ?
C31 C30 H30 118.1 . . ?
C31 C30 C29 123.9(3) . . ?
C29 C30 H30 118.1 . . ?
O005 C010 H010 115.7 . . ?
O006 C010 O005 128.6(4) . . ?
O006 C010 H010 115.7 . . ?
C00T C29 C30 115.8(3) . . ?
C00T C29 C37 121.2(4) . . ?
C30 C29 C37 123.1(3) . . ?
C00B C21 H21 118.2 . . ?
C00B C21 C22 123.5(4) . . ?
C22 C21 H21 118.2 . . ?
C21 C22 C1 120.3(4) . . ?
C23 C22 C21 115.2(4) . . ?
C23 C22 C1 124.4(4) . . ?
C29 C37 C5 106.1(12) . . ?
C29 C37 C9 116.2(18) . . ?
C29 C37 C7 110.4(14) . . ?
C29 C37 C6 114.0(4) . . ?
C29 C37 C8 108.0(4) . . ?
C9 C37 C5 102(2) . . ?
C9 C37 C7 124(2) . . ?
C7 C37 C5 93(2) . . ?
C6 C37 C8 110.2(5) . . ?
C32 C37 C29 109.9(3) . . ?
C32 C37 C6 107.0(5) . . ?
C32 C37 C8 107.6(5) . . ?
C24 C23 C22 124.2(4) . . ?
C24 C23 H23 117.9 . . ?
C22 C23 H23 117.9 . . ?
C14 C33 C26 107.9(4) . . ?
C27 C33 C14 109.7(4) . . ?
C27 C33 C26 105.5(5) . . ?
C28 C33 C14 113.3(4) . . ?
C28 C33 C27 113.8(6) . . ?
C28 C33 C26 106.0(6) . . ?
C36 C33 C14 110.8(10) . . ?
C36 C33 C35 104.9(18) . . ?
C36 C33 C34 110.9(19) . . ?
C35 C33 C14 100.4(10) . . ?
C34 C33 C14 118.1(13) . . ?
C34 C33 C35 110(2) . . ?
C00X C38 C12 110.4(4) . . ?
C11 C38 C00X 112.7(4) . . ?
C11 C38 C12 104.4(4) . . ?
C10 C38 C00X 110.5(4) . . ?
C10 C38 C12 102.5(5) . . ?
C10 C38 C11 115.6(5) . . ?
C01D N019 C01V 122.2(5) . . ?
C01D N019 C01W 119.2(6) . . ?
C01V N019 C01W 118.6(5) . . ?
C22 C1 C4 107.9(4) . . ?
C2 C1 C22 111.6(4) . . ?
C2 C1 C4 108.1(5) . . ?
C2 C1 C3 109.0(5) . . ?
C3 C1 C22 112.2(4) . . ?
C3 C1 C4 107.9(5) . . ?
O00Y C01D N019 123.7(6) . . ?
O00Y C01D H01D 118.2 . . ?
N019 C01D H01D 118.2 . . ?
C1 C2 H2A 109.5 . . ?
C1 C2 H2B 109.5 . . ?
C1 C2 H2C 109.5 . . ?
H2A C2 H2B 109.5 . . ?
H2A C2 H2C 109.5 . . ?
H2B C2 H2C 109.5 . . ?
C38 C12 H12A 109.5 . . ?
C38 C12 H12B 109.5 . . ?
C38 C12 H12C 109.5 . . ?
H12A C12 H12B 109.5 . . ?
H12A C12 H12C 109.5 . . ?
H12B C12 H12C 109.5 . . ?
C1 C4 H4A 109.5 . . ?
C1 C4 H4B 109.5 . . ?
C1 C4 H4C 109.5 . . ?
H4A C4 H4B 109.5 . . ?
H4A C4 H4C 109.5 . . ?
H4B C4 H4C 109.5 . . ?
C1 C3 H3A 109.5 . . ?
C1 C3 H3B 109.5 . . ?
C1 C3 H3C 109.5 . . ?
H3A C3 H3B 109.5 . . ?
H3A C3 H3C 109.5 . . ?
H3B C3 H3C 109.5 . . ?
C38 C11 H11A 109.5 . . ?
C38 C11 H11B 109.5 . . ?
C38 C11 H11C 109.5 . . ?
H11A C11 H11B 109.5 . . ?
H11A C11 H11C 109.5 . . ?
H11B C11 H11C 109.5 . . ?
C38 C10 H10A 109.5 . . ?
C38 C10 H10B 109.5 . . ?
C38 C10 H10C 109.5 . . ?
H10A C10 H10B 109.5 . . ?
H10A C10 H10C 109.5 . . ?
H10B C10 H10C 109.5 . . ?
N019 C01V H01A 109.5 . . ?
N019 C01V H01B 109.5 . . ?
N019 C01V H01C 109.5 . . ?
H01A C01V H01B 109.5 . . ?
H01A C01V H01C 109.5 . . ?
H01B C01V H01C 109.5 . . ?
N019 C01W H01E 109.5 . . ?
N019 C01W H01F 109.5 . . ?
N019 C01W H01G 109.5 . . ?
H01E C01W H01F 109.5 . . ?
H01E C01W H01G 109.5 . . ?
H01F C01W H01G 109.5 . . ?
C33 C27 H27A 109.5 . . ?
C33 C27 H27B 109.5 . . ?
C33 C27 H27C 109.5 . . ?
H27A C27 H27B 109.5 . . ?
H27A C27 H27C 109.5 . . ?
H27B C27 H27C 109.5 . . ?
C33 C28 H28A 109.5 . . ?
C33 C28 H28B 109.5 . . ?
C33 C28 H28C 109.5 . . ?
H28A C28 H28B 109.5 . . ?
H28A C28 H28C 109.5 . . ?
H28B C28 H28C 109.5 . . ?
C33 C26 H26A 109.5 . . ?
C33 C26 H26B 109.5 . . ?
C33 C26 H26C 109.5 . . ?
H26A C26 H26B 109.5 . . ?
H26A C26 H26C 109.5 . . ?
H26B C26 H26C 109.5 . . ?
C33 C36 H36A 109.5 . . ?
C33 C36 H36B 109.5 . . ?
C33 C36 H36C 109.5 . . ?
H36A C36 H36B 109.5 . . ?
H36A C36 H36C 109.5 . . ?
H36B C36 H36C 109.5 . . ?
C33 C35 H35A 109.5 . . ?
C33 C35 H35B 109.5 . . ?
C33 C35 H35C 109.5 . . ?
H35A C35 H35B 109.5 . . ?
H35A C35 H35C 109.5 . . ?
H35B C35 H35C 109.5 . . ?
C33 C34 H34A 109.5 . . ?
C33 C34 H34B 109.5 . . ?
C33 C34 H34C 109.5 . . ?
H34A C34 H34B 109.5 . . ?
H34A C34 H34C 109.5 . . ?
H34B C34 H34C 109.5 . . ?
C15 C16 C00D 120.2(3) . 2_666 ?
C15 C16 C17 118.5(3) . . ?
C17 C16 C00D 121.3(3) . 2_666 ?
O1 C40 H40 114.8 . . ?
O1 C40 O2 130.4(7) . . ?
O2 C40 H40 114.8 . . ?
O3 C40 H40A 111.6 . . ?
O3 C40 O6 136.9(7) . . ?
O6 C40 H40A 111.6 . . ?
C40 O1 Ti1 125.6(5) . . ?
C40 O2 Ti2 127.6(5) . . ?
Ti2 O3 Ti1 102.5(2) . . ?
C40 O3 Ti1 124.4(6) . . ?
C40 O3 Ti2 132.9(6) . . ?
C37 C5 H5A 109.5 . . ?
C37 C5 H5B 109.5 . . ?
C37 C5 H5C 109.5 . . ?
H5A C5 H5B 109.5 . . ?
H5A C5 H5C 109.5 . . ?
H5B C5 H5C 109.5 . . ?
C37 C9 H9A 109.5 . . ?
C37 C9 H9B 109.5 . . ?
C37 C9 H9C 109.5 . . ?
H9A C9 H9B 109.5 . . ?
H9A C9 H9C 109.5 . . ?
H9B C9 H9C 109.5 . . ?
C37 C7 H7A 109.5 . . ?
C37 C7 H7B 109.5 . . ?
C37 C7 H7C 109.5 . . ?
H7A C7 H7B 109.5 . . ?
H7A C7 H7C 109.5 . . ?
H7B C7 H7C 109.5 . . ?
C37 C6 H6A 109.5 . . ?
C37 C6 H6B 109.5 . . ?
C37 C6 H6C 109.5 . . ?
H6A C6 H6B 109.5 . . ?
H6A C6 H6C 109.5 . . ?
H6B C6 H6C 109.5 . . ?
C37 C32 H32A 109.5 . . ?
C37 C32 H32B 109.5 . . ?
C37 C32 H32C 109.5 . . ?
H32A C32 H32B 109.5 . . ?
H32A C32 H32C 109.5 . . ?
H32B C32 H32C 109.5 . . ?
C37 C8 H8A 109.5 . . ?
C37 C8 H8B 109.5 . . ?
C37 C8 H8C 109.5 . . ?
H8A C8 H8B 109.5 . . ?
H8A C8 H8C 109.5 . . ?
H8B C8 H8C 109.5 . . ?
O00F C20 H20 110.9 . . ?
O00F C20 H20A 124.8 . . ?
O00F C20 N42 138.2(8) . . ?
O00F C20 N42A 110.4(13) . . ?
N42 C20 H20 110.9 . . ?
N42A C20 H20A 124.8 . . ?
C20 N42 C42 131.5(9) . . ?
C20 N42 C43 107.0(9) . . ?
C42 N42 C43 121.2(9) . . ?
N42 C42 H42A 109.5 . . ?
N42 C42 H42B 109.5 . . ?
N42 C42 H42C 109.5 . . ?
H42A C42 H42B 109.5 . . ?
H42A C42 H42C 109.5 . . ?
H42B C42 H42C 109.5 . . ?
N42 C43 H43A 109.5 . . ?
N42 C43 H43B 109.5 . . ?
N42 C43 H43C 109.5 . . ?
H43A C43 H43B 109.5 . . ?
H43A C43 H43C 109.5 . . ?
H43B C43 H43C 109.5 . . ?
C20 N42A C42A 141.2(16) . . ?
C20 N42A C43A 127.9(12) . . ?
C43A N42A C42A 90.8(14) . . ?
N42A C42A H42D 109.5 . . ?
N42A C42A H42E 109.5 . . ?
N42A C42A H42F 109.5 . . ?
H42D C42A H42E 109.5 . . ?
H42D C42A H42F 109.5 . . ?
H42E C42A H42F 109.5 . . ?
N42A C43A H43D 109.5 . . ?
N42A C43A H43E 109.5 . . ?
N42A C43A H43F 109.5 . . ?
H43D C43A H43E 109.5 . . ?
H43D C43A H43F 109.5 . . ?
H43E C43A H43F 109.5 . . ?

loop_
_geom_bond_atom_site_label_1
_geom_bond_atom_site_label_2
_geom_bond_distance
_geom_bond_site_symmetry_2
_geom_bond_publ_flag
Ti1 Ti2 3.1818(10) . ?
Ti1 O003 1.813(2) . ?
Ti1 O006 2.109(3) . ?
Ti1 O008 1.815(2) . ?
Ti1 O009 1.783(3) . ?
Ti1 O00Y 2.090(3) . ?
Ti1 O1 2.159(5) . ?
Ti1 O3 2.067(6) . ?
Ti2 O004 1.807(2) . ?
Ti2 O005 2.135(3) . ?
Ti2 O007 1.841(3) . ?
Ti2 O009 1.787(3) . ?
Ti2 O00F 2.106(3) . ?
Ti2 O2 2.138(5) . ?
Ti2 O3 2.013(5) . ?
O003 C00Q 1.359(4) . ?
O004 C17 1.350(4) . ?
O005 C010 1.259(5) . ?
O006 C010 1.246(5) . ?
O007 C25 1.353(4) . ?
O008 C00A 1.343(4) . ?
C00A C00C 1.395(5) . ?
C00A C31 1.396(5) . ?
C00B C25 1.406(5) . ?
C00B C19 1.513(5) . ?
C00B C21 1.366(5) . ?
C00C C00N 1.511(5) . ?
C00C C00T 1.390(5) . ?
C00D H00A 0.9900 . ?
C00D H00B 0.9900 . ?
C00D C00E 1.511(5) . ?
C00D C16 1.530(5) 2_666 ?
C00E C00O 1.372(5) . ?
C00E C00Q 1.397(5) . ?
O00F C20 1.197(6) . ?
C00H C00N 1.511(5) . ?
C00H C00Q 1.409(5) . ?
C00H C00R 1.389(5) . ?
C25 C24 1.403(5) . ?
C00J H00C 0.9900 . ?
C00J H00D 0.9900 . ?
C00J C31 1.524(5) . ?
C00J C24 1.527(5) . ?
C15 H15 0.9500 . ?
C15 C14 1.391(5) . ?
C15 C16 1.378(5) . ?
C17 C18 1.391(5) . ?
C17 C16 1.389(5) . ?
C31 C30 1.383(5) . ?
C00N H00E 0.9900 . ?
C00N H00F 0.9900 . ?
C00O H00O 0.9500 . ?
C00O C00X 1.413(5) . ?
C19 H19A 0.9900 . ?
C19 H19B 0.9900 . ?
C19 C18 1.502(5) . ?
C00R H00R 0.9500 . ?
C00R C00X 1.385(5) . ?
C14 C13 1.386(5) . ?
C14 C33 1.535(5) . ?
C00T H00T 0.9500 . ?
C00T C29 1.392(5) . ?
C13 H13 0.9500 . ?
C13 C18 1.389(5) . ?
C24 C23 1.379(5) . ?
C00X C38 1.525(6) . ?
O00Y C01D 1.256(5) . ?
C30 H30 0.9500 . ?
C30 C29 1.400(5) . ?
C010 H010 0.9500 . ?
C29 C37 1.523(5) . ?
C21 H21 0.9500 . ?
C21 C22 1.399(5) . ?
C22 C23 1.388(5) . ?
C22 C1 1.520(6) . ?
C37 C5 1.533(9) . ?
C37 C9 1.523(9) . ?
C37 C7 1.526(9) . ?
C37 C6 1.523(5) . ?
C37 C32 1.519(5) . ?
C37 C8 1.527(5) . ?
C23 H23 0.9500 . ?
C33 C27 1.503(6) . ?
C33 C28 1.502(6) . ?
C33 C26 1.544(6) . ?
C33 C36 1.506(8) . ?
C33 C35 1.525(9) . ?
C33 C34 1.510(8) . ?
C38 C12 1.555(6) . ?
C38 C11 1.498(5) . ?
C38 C10 1.495(6) . ?
N019 C01D 1.300(6) . ?
N019 C01V 1.451(7) . ?
N019 C01W 1.480(6) . ?
C1 C2 1.505(5) . ?
C1 C4 1.535(6) . ?
C1 C3 1.506(5) . ?
C01D H01D 0.9500 . ?
C2 H2A 0.9800 . ?
C2 H2B 0.9800 . ?
C2 H2C 0.9800 . ?
C12 H12A 0.9800 . ?
C12 H12B 0.9800 . ?
C12 H12C 0.9800 . ?
C4 H4A 0.9800 . ?
C4 H4B 0.9800 . ?
C4 H4C 0.9800 . ?
C3 H3A 0.9800 . ?
C3 H3B 0.9800 . ?
C3 H3C 0.9800 . ?
C11 H11A 0.9800 . ?
C11 H11B 0.9800 . ?
C11 H11C 0.9800 . ?
C10 H10A 0.9800 . ?
C10 H10B 0.9800 . ?
C10 H10C 0.9800 . ?
C01V H01A 0.9800 . ?
C01V H01B 0.9800 . ?
C01V H01C 0.9800 . ?
C01W H01E 0.9800 . ?
C01W H01F 0.9800 . ?
C01W H01G 0.9800 . ?
C27 H27A 0.9800 . ?
C27 H27B 0.9800 . ?
C27 H27C 0.9800 . ?
C28 H28A 0.9800 . ?
C28 H28B 0.9800 . ?
C28 H28C 0.9800 . ?
C26 H26A 0.9800 . ?
C26 H26B 0.9800 . ?
C26 H26C 0.9800 . ?
C36 H36A 0.9800 . ?
C36 H36B 0.9800 . ?
C36 H36C 0.9800 . ?
C35 H35A 0.9800 . ?
C35 H35B 0.9800 . ?
C35 H35C 0.9800 . ?
C34 H34A 0.9800 . ?
C34 H34B 0.9800 . ?
C34 H34C 0.9800 . ?
C40 H40 0.9500 . ?
C40 H40A 0.9500 . ?
C40 O1 1.238(8) . ?
C40 O2 1.296(9) . ?
C40 O3 1.361(8) . ?
C40 O6 1.609(12) . ?
C5 H5A 0.9800 . ?
C5 H5B 0.9800 . ?
C5 H5C 0.9800 . ?
C9 H9A 0.9800 . ?
C9 H9B 0.9800 . ?
C9 H9C 0.9800 . ?
C7 H7A 0.9800 . ?
C7 H7B 0.9800 . ?
C7 H7C 0.9800 . ?
C6 H6A 0.9800 . ?
C6 H6B 0.9800 . ?
C6 H6C 0.9800 . ?
C32 H32A 0.9800 . ?
C32 H32B 0.9800 . ?
C32 H32C 0.9800 . ?
C8 H8A 0.9800 . ?
C8 H8B 0.9800 . ?
C8 H8C 0.9800 . ?
C20 H20 0.9500 . ?
C20 H20A 0.9500 . ?
C20 N42 1.294(8) . ?
C20 N42A 1.349(10) . ?
N42 C42 1.373(7) . ?
N42 C43 1.401(7) . ?
C42 H42A 0.9800 . ?
C42 H42B 0.9800 . ?
C42 H42C 0.9800 . ?
C43 H43A 0.9800 . ?
C43 H43B 0.9800 . ?
C43 H43C 0.9800 . ?
N42A C42A 1.514(11) . ?
N42A C43A 1.497(8) . ?
C42A H42D 0.9800 . ?
C42A H42E 0.9800 . ?
C42A H42F 0.9800 . ?
C43A H43D 0.9800 . ?
C43A H43E 0.9800 . ?
C43A H43F 0.9800 . ?

loop_
_geom_torsion_atom_site_label_1
_geom_torsion_atom_site_label_2
_geom_torsion_atom_site_label_3
_geom_torsion_atom_site_label_4
_geom_torsion
_geom_torsion_site_symmetry_1
_geom_torsion_site_symmetry_2
_geom_torsion_site_symmetry_3
_geom_torsion_site_symmetry_4
_geom_torsion_publ_flag
Ti1 Ti2 O004 C17 72.5(5) . . . . ?
Ti1 Ti2 O007 C25 -84.6(3) . . . . ?
Ti1 O003 C00Q C00E 110.4(4) . . . . ?
Ti1 O003 C00Q C00H -69.1(5) . . . . ?
Ti1 O006 C010 O005 8.4(7) . . . . ?
Ti1 O008 C00A C00C 64.5(7) . . . . ?
Ti1 O008 C00A C31 -118.1(5) . . . . ?
Ti1 O00Y C01D N019 -174.9(4) . . . . ?
Ti2 Ti1 O003 C00Q -69.0(4) . . . . ?
Ti2 Ti1 O008 C00A 93.0(6) . . . . ?
Ti2 O004 C17 C18 61.8(6) . . . . ?
Ti2 O004 C17 C16 -117.6(5) . . . . ?
Ti2 O005 C010 O006 -7.2(7) . . . . ?
Ti2 O007 C25 C00B -71.1(5) . . . . ?
Ti2 O007 C25 C24 108.8(4) . . . . ?
Ti2 O00F C20 N42 178.3(9) . . . . ?
Ti2 O00F C20 N42A -178.1(10) . . . . ?
O003 Ti1 O008 C00A -36.6(6) . . . . ?
O003 Ti1 O009 Ti2 -157.17(18) . . . . ?
O004 Ti2 O007 C25 43.0(4) . . . . ?
O004 Ti2 O009 Ti1 158.64(18) . . . . ?
O004 C17 C18 C19 -1.1(5) . . . . ?
O004 C17 C18 C13 179.9(3) . . . . ?
O004 C17 C16 C00D -1.5(5) . . . 2_666 ?
O004 C17 C16 C15 179.3(3) . . . . ?
O005 Ti2 O004 C17 147.4(5) . . . . ?
O005 Ti2 O007 C25 -171.2(5) . . . . ?
O005 Ti2 O009 Ti1 69.11(19) . . . . ?
O006 Ti1 O003 C00Q -142.8(4) . . . . ?
O006 Ti1 O009 Ti2 -68.49(19) . . . . ?
O007 Ti2 O004 C17 -38.3(5) . . . . ?
O007 Ti2 O009 Ti1 -101.45(19) . . . . ?
O007 C25 C24 C00J 2.5(5) . . . . ?
O007 C25 C24 C23 179.3(3) . . . . ?
O008 Ti1 O003 C00Q 41.7(4) . . . . ?
O008 Ti1 O009 Ti2 104.12(19) . . . . ?
O008 C00A C00C C00N -8.0(5) . . . . ?
O008 C00A C00C C00T 176.0(3) . . . . ?
O008 C00A C31 C00J 7.2(5) . . . . ?
O008 C00A C31 C30 -173.4(3) . . . . ?
O009 Ti1 O003 C00Q -56.4(4) . . . . ?
O009 Ti1 O008 C00A 66.2(6) . . . . ?
O009 Ti2 O004 C17 61.0(5) . . . . ?
O009 Ti2 O007 C25 -57.7(4) . . . . ?
C00A C00C C00N C00H -81.7(4) . . . . ?
C00A C00C C00T C29 -1.1(5) . . . . ?
C00A C31 C30 C29 -4.3(5) . . . . ?
C00B C25 C24 C00J -177.6(3) . . . . ?
C00B C25 C24 C23 -0.8(5) . . . . ?
C00B C19 C18 C17 -89.8(4) . . . . ?
C00B C19 C18 C13 89.2(4) . . . . ?
C00B C21 C22 C23 1.9(6) . . . . ?
C00B C21 C22 C1 178.7(4) . . . . ?
C00C C00A C31 C00J -175.4(3) . . . . ?
C00C C00A C31 C30 4.1(5) . . . . ?
C00C C00T C29 C30 1.0(5) . . . . ?
C00C C00T C29 C37 179.6(3) . . . . ?
C00D C00E C00O C00X 179.1(3) . . . . ?
C00D C00E C00Q O003 3.2(5) . . . . ?
C00D C00E C00Q C00H -177.4(3) . . . . ?
C00E C00O C00X C00R -0.8(6) . . . . ?
C00E C00O C00X C38 178.4(4) . . . . ?
O00F Ti2 O004 C17 -130.8(5) . . . . ?
O00F Ti2 O007 C25 132.3(3) . . . . ?
O00F Ti2 O009 Ti1 34.4(7) . . . . ?
O00F C20 N42 C42 -169.8(9) . . . . ?
O00F C20 N42 C43 15.8(16) . . . . ?
O00F C20 N42A C42A 127(4) . . . . ?
O00F C20 N42A C43A -49(3) . . . . ?
C00H C00R C00X C00O 1.4(6) . . . . ?
C00H C00R C00X C38 -177.8(4) . . . . ?
C25 C00B C19 C18 94.7(4) . . . . ?
C25 C00B C21 C22 -2.1(6) . . . . ?
C25 C24 C23 C22 0.6(6) . . . . ?
C00J C31 C30 C29 175.1(3) . . . . ?
C00J C24 C23 C22 177.5(4) . . . . ?
C15 C14 C13 C18 -2.6(6) . . . . ?
C15 C14 C33 C27 55.3(6) . . . . ?
C15 C14 C33 C28 -176.2(6) . . . . ?
C15 C14 C33 C26 -59.1(6) . . . . ?
C15 C14 C33 C36 -122.9(14) . . . . ?
C15 C14 C33 C35 126.6(15) . . . . ?
C15 C14 C33 C34 7(2) . . . . ?
C31 C00A C00C C00N 174.5(3) . . . . ?
C31 C00A C00C C00T -1.5(5) . . . . ?
C31 C00J C24 C25 -126.9(4) . . . . ?
C31 C00J C24 C23 56.4(4) . . . . ?
C31 C30 C29 C00T 1.9(5) . . . . ?
C31 C30 C29 C37 -176.8(3) . . . . ?
C00N C00C C00T C29 -177.2(3) . . . . ?
C00N C00H C00Q O003 -1.1(5) . . . . ?
C00N C00H C00Q C00E 179.5(3) . . . . ?
C00N C00H C00R C00X 178.3(3) . . . . ?
C00O C00E C00Q O003 -176.4(3) . . . . ?
C00O C00E C00Q C00H 3.1(5) . . . . ?
C00O C00X C38 C12 130.2(5) . . . . ?
C00O C00X C38 C11 13.8(7) . . . . ?
C00O C00X C38 C10 -117.2(5) . . . . ?
C19 C00B C25 O007 3.6(5) . . . . ?
C19 C00B C25 C24 -176.3(3) . . . . ?
C19 C00B C21 C22 175.7(4) . . . . ?
C00Q C00E C00O C00X -1.4(5) . . . . ?
C00Q C00H C00N C00C 96.5(4) . . . . ?
C00Q C00H C00R C00X 0.3(5) . . . . ?
C00R C00H C00N C00C -81.5(4) . . . . ?
C00R C00H C00Q O003 176.9(3) . . . . ?
C00R C00H C00Q C00E -2.5(5) . . . . ?
C00R C00X C38 C12 -50.6(5) . . . . ?
C00R C00X C38 C11 -167.0(5) . . . . ?
C00R C00X C38 C10 62.0(6) . . . . ?
C14 C15 C16 C00D -179.6(3) . . . 2_666 ?
C14 C15 C16 C17 -0.4(5) . . . . ?
C14 C13 C18 C17 2.1(5) . . . . ?
C14 C13 C18 C19 -176.9(3) . . . . ?
C00T C00C C00N C00H 94.3(4) . . . . ?
C00T C29 C37 C5 108.8(15) . . . . ?
C00T C29 C37 C9 -4(2) . . . . ?
C00T C29 C37 C7 -151.4(17) . . . . ?
C00T C29 C37 C6 172.7(5) . . . . ?
C00T C29 C37 C32 52.7(6) . . . . ?
C00T C29 C37 C8 -64.5(5) . . . . ?
C13 C14 C33 C27 -127.5(5) . . . . ?
C13 C14 C33 C28 1.0(8) . . . . ?
C13 C14 C33 C26 118.1(5) . . . . ?
C13 C14 C33 C36 54.3(14) . . . . ?
C13 C14 C33 C35 -56.2(15) . . . . ?
C13 C14 C33 C34 -176(2) . . . . ?
C24 C00J C31 C00A 107.0(4) . . . . ?
C24 C00J C31 C30 -72.5(4) . . . . ?
C18 C17 C16 C00D 179.1(3) . . . 2_666 ?
C18 C17 C16 C15 -0.1(5) . . . . ?
O00Y Ti1 O003 C00Q 136.1(4) . . . . ?
O00Y Ti1 O008 C00A -124.3(6) . . . . ?
O00Y Ti1 O009 Ti2 -32.3(7) . . . . ?
C30 C29 C37 C5 -72.7(15) . . . . ?
C30 C29 C37 C9 174(2) . . . . ?
C30 C29 C37 C7 27.2(18) . . . . ?
C30 C29 C37 C6 -8.7(6) . . . . ?
C30 C29 C37 C32 -128.7(5) . . . . ?
C30 C29 C37 C8 114.1(5) . . . . ?
C21 C00B C25 O007 -178.6(3) . . . . ?
C21 C00B C25 C24 1.5(5) . . . . ?
C21 C00B C19 C18 -83.2(4) . . . . ?
C21 C22 C23 C24 -1.1(6) . . . . ?
C21 C22 C1 C2 47.5(6) . . . . ?
C21 C22 C1 C4 -71.2(5) . . . . ?
C21 C22 C1 C3 170.1(5) . . . . ?
C23 C22 C1 C2 -136.0(5) . . . . ?
C23 C22 C1 C4 105.3(5) . . . . ?
C23 C22 C1 C3 -13.4(7) . . . . ?
C33 C14 C13 C18 -179.9(4) . . . . ?
C1 C22 C23 C24 -177.8(4) . . . . ?
C01V N019 C01D O00Y 1.3(9) . . . . ?
C01W N019 C01D O00Y -179.9(5) . . . . ?
C16 C00D C00E C00O -92.3(4) 2_666 . . . ?
C16 C00D C00E C00Q 88.2(4) 2_666 . . . ?
C16 C15 C14 C13 1.7(6) . . . . ?
C16 C15 C14 C33 179.0(4) . . . . ?
C16 C17 C18 C19 178.3(3) . . . . ?
C16 C17 C18 C13 -0.7(5) . . . . ?
O1 Ti1 O003 C00Q 137.1(4) . . . . ?
O1 Ti1 O008 C00A 170.8(6) . . . . ?
O1 Ti1 O009 Ti2 16.4(2) . . . . ?
O1 C40 O2 Ti2 0.6(11) . . . . ?
O2 Ti2 O004 C17 -135.9(6) . . . . ?
O2 Ti2 O007 C25 -160.6(4) . . . . ?
O2 Ti2 O009 Ti1 -14.4(2) . . . . ?
O2 C40 O1 Ti1 2.4(11) . . . . ?
O3 Ti1 O003 C00Q -92.9(7) . . . . ?
O3 Ti1 O008 C00A 131.0(6) . . . . ?
O3 Ti1 O009 Ti2 11.4(2) . . . . ?
O3 Ti2 O004 C17 91.4(7) . . . . ?
O3 Ti2 O007 C25 -123.3(4) . . . . ?
O3 Ti2 O009 Ti1 -11.6(2) . . . . ?
O6 C40 O3 Ti1 100.1(13) . . . . ?
O6 C40 O3 Ti2 -74.8(14) . . . . ?

loop_
_smtbx_masks_void_nr
_smtbx_masks_void_average_x
_smtbx_masks_void_average_y
_smtbx_masks_void_average_z
_smtbx_masks_void_volume
_smtbx_masks_void_count_electrons
_smtbx_masks_void_content
1 -0.196 -0.692 -0.192 1011.8 253.9 ?
